data_4084683
loop_
_publ_author_name
'Liu, Zhe'
'Romero-Canel\'on, Isolda'
'Habtemariam, Abraha'
'Clarkson, Guy J.'
'Sadler, Peter J.'

_publ_section_title
;
 Potent Half-Sandwich Iridium(III) Anticancer Complexes Containing
 C(&#x2227;)N-Chelated and Pyridine Ligands.
;
_journal_issue 19
_journal_name_full Organometallics
_journal_page_first 5324
_journal_page_last 5333
_journal_paper_doi 10.1021/om500644f
_journal_volume 33
_journal_year 2014
_chemical_formula_moiety 'C36 H39 Ir N3 O, F6 P'
_chemical_formula_sum 'C36 H39 F6 Ir N3 O P'
_chemical_formula_weight 866.87
_chemical_name_systematic
; 
 ? 
;
_space_group_IT_number 14
_symmetry_cell_setting monoclinic
_symmetry_space_group_name_Hall '-P 2yn'
_symmetry_space_group_name_H-M 'P 1 21/n 1'
_atom_sites_solution_hydrogens geom
_atom_sites_solution_primary direct
_atom_sites_solution_secondary difmap
_audit_creation_method SHELXL-97
_cell_angle_alpha 90.00
_cell_angle_beta 101.449(2)
_cell_angle_gamma 90.00
_cell_formula_units_Z 4
_cell_length_a 8.9010(2)
_cell_length_b 20.8474(6)
_cell_length_c 18.7889(4)
_cell_measurement_reflns_used 8162
_cell_measurement_temperature 150(2)
_cell_measurement_theta_max 29.85
_cell_measurement_theta_min 2.87
_cell_volume 3417.14(15)
_computing_cell_refinement 'CrysAlis RED, Oxford Diffraction Ltd'
_computing_data_collection 'CrysAlis CCD, Oxford Diffraction Ltd'
_computing_data_reduction 'CrysAlis RED, Oxford Diffraction Ltd'
_computing_molecular_graphics 'SHELXTL (Sheldrick, 1997)'
_computing_publication_material 'SHELXTL (Sheldrick, 1997)'
_computing_structure_refinement 'SHELXL-97 (Sheldrick, 1997)'
_computing_structure_solution 'SHELXS-97 (Sheldrick, 1990)'
_diffrn_ambient_temperature 150(2)
_diffrn_detector_area_resol_mean 10.2833
_diffrn_measured_fraction_theta_full 0.995
_diffrn_measured_fraction_theta_max 0.874
_diffrn_measurement_device_type 'Oxford Diffraction Gemini R'
_diffrn_measurement_method '\f & \w scans'
_diffrn_radiation_monochromator graphite
_diffrn_radiation_source 'Enhance (Mo) X-ray Source'
_diffrn_radiation_type MoK\a
_diffrn_radiation_wavelength 0.71073
_diffrn_reflns_av_R_equivalents 0.0258
_diffrn_reflns_av_sigmaI/netI 0.0312
_diffrn_reflns_limit_h_max 11
_diffrn_reflns_limit_h_min -12
_diffrn_reflns_limit_k_max 21
_diffrn_reflns_limit_k_min -26
_diffrn_reflns_limit_l_max 19
_diffrn_reflns_limit_l_min -25
_diffrn_reflns_number 23299
_diffrn_reflns_theta_full 27.50
_diffrn_reflns_theta_max 29.91
_diffrn_reflns_theta_min 2.95
_diffrn_standards_decay_% nil
_exptl_absorpt_coefficient_mu 4.021
_exptl_absorpt_correction_T_max 1.00
_exptl_absorpt_correction_T_min 0.50
_exptl_absorpt_correction_type multi-scan
_exptl_absorpt_process_details 'ABSPACK(CrysAlis, Oxford Diffraction)'
_exptl_crystal_colour yellow
_exptl_crystal_density_diffrn 1.685
_exptl_crystal_density_method 'not measured'
_exptl_crystal_description rod
_exptl_crystal_F_000 1720
_exptl_crystal_size_max 0.60
_exptl_crystal_size_mid 0.10
_exptl_crystal_size_min 0.10
_refine_diff_density_max 1.248
_refine_diff_density_min -0.987
_refine_diff_density_rms 0.098
_refine_ls_extinction_method none
_refine_ls_goodness_of_fit_ref 1.013
_refine_ls_hydrogen_treatment constr
_refine_ls_matrix_type full
_refine_ls_number_parameters 457
_refine_ls_number_reflns 8664
_refine_ls_number_restraints 16
_refine_ls_restrained_S_all 1.018
_refine_ls_R_factor_all 0.0354
_refine_ls_R_factor_gt 0.0275
_refine_ls_shift/su_max 0.006
_refine_ls_shift/su_mean 0.000
_refine_ls_structure_factor_coef Fsqd
_refine_ls_weighting_details 'calc w=1/[\s^2^(Fo^2^)+(0.0297P)^2^+3.6640P] where P=(Fo^2^+2Fc^2^)/3'
_refine_ls_weighting_scheme calc
_refine_ls_wR_factor_gt 0.0603
_refine_ls_wR_factor_ref 0.0637
_reflns_number_gt 7558
_reflns_number_total 8664
_reflns_threshold_expression >2sigma(I)
_cod_data_source_file om500644f_si_002.cif
_cod_data_source_block zl35
_cod_original_sg_symbol_H-M P2(1)/n
_cod_database_code 4084683

loop_
_symmetry_equiv_pos_as_xyz
'x, y, z'
'-x+1/2, y+1/2, -z+1/2'
'-x, -y, -z'
'x-1/2, -y-1/2, z-1/2'

loop_
_atom_site_label
_atom_site_type_symbol
_atom_site_fract_x
_atom_site_fract_y
_atom_site_fract_z
_atom_site_U_iso_or_equiv
_atom_site_adp_type
_atom_site_occupancy
_atom_site_symmetry_multiplicity
_atom_site_calc_flag
_atom_site_refinement_flags
_atom_site_disorder_assembly
_atom_site_disorder_group
Ir1 Ir 0.835200(12) 0.192918(5) 0.456886(5) 0.01868(4) Uani 1 1 d . . .
N1 N 0.6697(3) 0.19494(13) 0.52192(15) 0.0263(6) Uani 0.95(3) 1 d P A 1
C1 C 0.6697(3) 0.19494(13) 0.52192(15) 0.0263(6) Uani 0.05(3) 1 d P A 2
C2 C 0.5287(4) 0.22038(18) 0.49975(19) 0.0327(7) Uani 1 1 d . . .
H2 H 0.4968 0.2318 0.4501 0.039 Uiso 1 1 calc R A 1
C3 C 0.4289(4) 0.23046(19) 0.5464(2) 0.0415(9) Uani 1 1 d . A .
H3 H 0.3304 0.2485 0.5292 0.050 Uiso 1 1 calc R . .
C4 C 0.4751(5) 0.2138(2) 0.6182(2) 0.0482(10) Uani 1 1 d . . .
H4 H 0.4095 0.2210 0.6516 0.058 Uiso 1 1 calc R A .
C5 C 0.6181(5) 0.18647(18) 0.6413(2) 0.0454(10) Uani 1 1 d . A .
H5 H 0.6497 0.1737 0.6905 0.055 Uiso 1 1 calc R . .
C6 C 0.7165(4) 0.17753(16) 0.59253(17) 0.0308(7) Uani 1 1 d . . .
C7 C 0.8718(4) 0.15239(15) 0.60972(17) 0.0316(7) Uani 1 1 d . A .
C8 C 0.9409(5) 0.12928(18) 0.67848(19) 0.0434(9) Uani 1 1 d . . .
H8 H 0.8861 0.1294 0.7170 0.052 Uiso 1 1 calc R A .
C9 C 1.0875(5) 0.10665(19) 0.6896(2) 0.0527(12) Uani 1 1 d . A .
H9 H 1.1340 0.0904 0.7360 0.063 Uiso 1 1 calc R . .
C10 C 1.1692(5) 0.10713(18) 0.6342(2) 0.0489(11) Uani 1 1 d . . .
H10 H 1.2714 0.0915 0.6428 0.059 Uiso 1 1 calc R A .
C11 C 1.1017(4) 0.13055(16) 0.5657(2) 0.0357(8) Uani 1 1 d . A .
H11 H 1.1590 0.1311 0.5281 0.043 Uiso 1 1 calc R B 1
C12 C 0.9520(4) 0.15306(15) 0.55179(16) 0.0268(8) Uani 0.95(3) 1 d P A 1
N12 N 0.9520(4) 0.15306(15) 0.55179(16) 0.0268(8) Uani 0.05(3) 1 d P A 2
N13 N 0.8882(3) 0.28320(12) 0.50727(12) 0.0194(5) Uani 1 1 d . A .
C14 C 1.0215(3) 0.29586(14) 0.55262(15) 0.0190(5) Uani 1 1 d . . .
H14 H 1.0977 0.2633 0.5609 0.023 Uiso 1 1 calc R A .
C15 C 1.0535(3) 0.35407(14) 0.58790(15) 0.0216(6) Uani 1 1 d . A .
C16 C 0.9389(3) 0.40049(15) 0.57890(17) 0.0269(6) Uani 1 1 d . . .
H16 H 0.9550 0.4401 0.6044 0.032 Uiso 1 1 calc R A .
C17 C 0.8008(4) 0.38793(15) 0.53203(17) 0.0274(6) Uani 1 1 d . A .
H17 H 0.7213 0.4191 0.5246 0.033 Uiso 1 1 calc R . .
C18 C 0.7802(3) 0.32999(16) 0.49642(16) 0.0247(6) Uani 1 1 d . . .
H18 H 0.6868 0.3225 0.4630 0.030 Uiso 1 1 calc R A .
C19 C 1.2065(3) 0.35902(15) 0.63942(15) 0.0230(6) Uani 1 1 d . . .
O19 O 1.2533(3) 0.31181(11) 0.67643(12) 0.0299(5) Uani 1 1 d . A .
N20 N 1.2847(3) 0.41453(13) 0.64402(13) 0.0255(5) Uani 1 1 d . A .
C21 C 1.2509(4) 0.46905(16) 0.59396(17) 0.0327(7) Uani 1 1 d . . .
H21A H 1.1721 0.4560 0.5515 0.039 Uiso 1 1 calc R A .
H21B H 1.3449 0.4806 0.5762 0.039 Uiso 1 1 calc R . .
C22 C 1.1941(5) 0.52777(18) 0.6286(2) 0.0444(9) Uani 1 1 d . A .
H22A H 1.1391 0.5561 0.5906 0.067 Uiso 1 1 calc R . .
H22B H 1.2817 0.5507 0.6573 0.067 Uiso 1 1 calc R . .
H22C H 1.1249 0.5143 0.6604 0.067 Uiso 1 1 calc R . .
C23 C 1.4304(4) 0.41781(18) 0.69721(18) 0.0345(8) Uani 1 1 d . . .
H23A H 1.4214 0.3920 0.7404 0.041 Uiso 1 1 calc R A .
H23B H 1.4501 0.4628 0.7131 0.041 Uiso 1 1 calc R . .
C24 C 1.5643(4) 0.3935(2) 0.6668(2) 0.0508(10) Uani 1 1 d . A .
H24A H 1.5745 0.4192 0.6243 0.076 Uiso 1 1 calc R . .
H24B H 1.5470 0.3485 0.6524 0.076 Uiso 1 1 calc R . .
H24C H 1.6583 0.3971 0.7039 0.076 Uiso 1 1 calc R . .
C30 C 0.6094(4) 0.08246(18) 0.3614(2) 0.0262(7) Uani 0.754(8) 1 d PG A 1
C25 C 0.5394(4) 0.06585(18) 0.41863(16) 0.0390(14) Uani 0.754(8) 1 d PG A 1
H25 H 0.5742 0.0842 0.4653 0.047 Uiso 0.754(8) 1 calc PR A 1
C26 C 0.4185(5) 0.0224(2) 0.40763(18) 0.0480(16) Uani 0.754(8) 1 d PG A 1
H26 H 0.3706 0.0111 0.4468 0.058 Uiso 0.754(8) 1 calc PR A 1
C27 C 0.3676(4) -0.0044(2) 0.3394(2) 0.0448(15) Uani 0.754(8) 1 d PG A 1
H27 H 0.2849 -0.0340 0.3318 0.054 Uiso 0.754(8) 1 calc PR A 1
C28 C 0.4376(6) 0.0122(3) 0.28210(17) 0.053(2) Uani 0.754(8) 1 d PG A 1
H28 H 0.4028 -0.0061 0.2354 0.064 Uiso 0.754(8) 1 calc PR A 1
C29 C 0.5585(6) 0.0557(3) 0.29311(19) 0.0427(16) Uani 0.754(8) 1 d PG A 1
H29 H 0.6064 0.0670 0.2540 0.051 Uiso 0.754(8) 1 calc PR A 1
C30A C 0.6232(13) 0.0820(5) 0.3576(7) 0.0262(7) Uani 0.246(8) 1 d PG A 2
C25A C 0.6142(13) 0.0417(6) 0.4156(5) 0.034(3) Uiso 0.246(8) 1 d PG A 2
H25A H 0.6809 0.0481 0.4612 0.040 Uiso 0.246(8) 1 calc PR A 2
C26A C 0.5077(14) -0.0078(5) 0.4068(5) 0.042(4) Uiso 0.246(8) 1 d PG A 2
H26A H 0.5015 -0.0354 0.4465 0.051 Uiso 0.246(8) 1 calc PR A 2
C27A C 0.4101(13) -0.0171(6) 0.3401(7) 0.039(5) Uiso 0.246(8) 1 d PG A 2
H27A H 0.3372 -0.0510 0.3341 0.046 Uiso 0.246(8) 1 calc PR A 2
C28A C 0.4190(15) 0.0231(7) 0.2821(5) 0.049(7) Uiso 0.246(8) 1 d PG A 2
H28A H 0.3523 0.0168 0.2365 0.058 Uiso 0.246(8) 1 calc PR A 2
C29A C 0.5256(17) 0.0727(7) 0.2909(6) 0.022(4) Uiso 0.246(8) 1 d PG A 2
H29A H 0.5317 0.1002 0.2513 0.026 Uiso 0.246(8) 1 calc PR A 2
C31 C 0.7346(3) 0.13247(15) 0.36633(15) 0.0227(6) Uani 1 1 d . A .
C32 C 0.7067(3) 0.19754(14) 0.34028(15) 0.0228(6) Uani 1 1 d . A .
C33 C 0.8505(3) 0.22735(15) 0.34533(15) 0.0245(6) Uani 1 1 d . A .
C34 C 0.9698(3) 0.18179(15) 0.37336(16) 0.0259(6) Uani 1 1 d . A .
C35 C 0.8970(3) 0.12158(15) 0.38376(16) 0.0239(6) Uani 1 1 d . A .
C36 C 0.9734(4) 0.05830(17) 0.4029(2) 0.0382(8) Uani 1 1 d . . .
H36A H 1.0744 0.0652 0.4339 0.057 Uiso 1 1 calc R A .
H36B H 0.9854 0.0361 0.3584 0.057 Uiso 1 1 calc R . .
H36C H 0.9104 0.0321 0.4290 0.057 Uiso 1 1 calc R . .
C37 C 1.1379(4) 0.19190(19) 0.3758(2) 0.0406(9) Uani 1 1 d . . .
H37A H 1.1662 0.2357 0.3921 0.061 Uiso 1 1 calc R A .
H37B H 1.1599 0.1853 0.3273 0.061 Uiso 1 1 calc R . .
H37C H 1.1972 0.1612 0.4098 0.061 Uiso 1 1 calc R . .
C38 C 0.8760(4) 0.29505(16) 0.32441(19) 0.0349(8) Uani 1 1 d . . .
H38A H 0.7858 0.3209 0.3279 0.052 Uiso 1 1 calc R A .
H38B H 0.8926 0.2961 0.2744 0.052 Uiso 1 1 calc R . .
H38C H 0.9662 0.3125 0.3572 0.052 Uiso 1 1 calc R . .
C39 C 0.5537(4) 0.22548(17) 0.30640(17) 0.0314(7) Uani 1 1 d . . .
H39A H 0.4725 0.2024 0.3241 0.047 Uiso 1 1 calc R A .
H39B H 0.5377 0.2214 0.2535 0.047 Uiso 1 1 calc R . .
H39C H 0.5510 0.2709 0.3195 0.047 Uiso 1 1 calc R . .
P10 P 0.81971(9) 0.09885(4) 0.89397(4) 0.02652(17) Uani 1 1 d D . .
F11 F 0.9379(3) 0.0764(2) 0.96288(15) 0.0954(12) Uani 1 1 d D C .
F12 F 0.7024(3) 0.12011(16) 0.82380(13) 0.0746(9) Uani 1 1 d D C .
F13 F 0.9125(6) 0.1609(2) 0.8864(2) 0.129(2) Uani 0.912(6) 1 d P C 1
F14 F 0.9054(4) 0.06109(19) 0.84088(17) 0.0883(15) Uani 0.912(6) 1 d P C 1
F15 F 0.7230(4) 0.03667(16) 0.90180(17) 0.0803(13) Uani 0.912(6) 1 d P C 1
F16 F 0.7233(5) 0.13426(17) 0.94418(16) 0.0820(13) Uani 0.912(6) 1 d P C 1
F13A F 0.9801(17) 0.1127(12) 0.8696(11) 0.031(6) Uiso 0.088(6) 1 d PD C 2
F14A F 0.673(2) 0.0840(15) 0.9246(13) 0.058(9) Uiso 0.088(6) 1 d PD C 2
F15A F 0.821(4) 0.0275(10) 0.8630(18) 0.111(16) Uiso 0.088(6) 1 d PD C 2
F16A F 0.831(4) 0.1686(10) 0.9300(18) 0.096(14) Uiso 0.088(6) 1 d PD C 2

loop_
_atom_site_aniso_label
_atom_site_aniso_U_11
_atom_site_aniso_U_22
_atom_site_aniso_U_33
_atom_site_aniso_U_23
_atom_site_aniso_U_13
_atom_site_aniso_U_12
Ir1 0.02317(6) 0.01538(6) 0.01665(6) -0.00008(4) 0.00195(4) -0.00496(4)
N1 0.0338(14) 0.0240(15) 0.0225(12) -0.0033(11) 0.0083(10) -0.0130(11)
C1 0.0338(14) 0.0240(15) 0.0225(12) -0.0033(11) 0.0083(10) -0.0130(11)
C2 0.0286(16) 0.036(2) 0.0346(17) -0.0024(15) 0.0097(13) -0.0089(14)
C3 0.0398(19) 0.039(2) 0.052(2) -0.0054(18) 0.0241(16) -0.0090(16)
C4 0.061(3) 0.044(2) 0.049(2) -0.011(2) 0.033(2) -0.012(2)
C5 0.084(3) 0.033(2) 0.0254(17) -0.0037(15) 0.0245(18) -0.0181(19)
C6 0.050(2) 0.0189(16) 0.0243(15) -0.0021(13) 0.0106(13) -0.0168(14)
C7 0.053(2) 0.0159(16) 0.0227(15) 0.0000(12) 0.0000(13) -0.0142(14)
C8 0.067(3) 0.031(2) 0.0268(17) 0.0045(15) -0.0038(16) -0.0247(18)
C9 0.078(3) 0.029(2) 0.037(2) 0.0131(17) -0.023(2) -0.023(2)
C10 0.048(2) 0.023(2) 0.061(3) 0.0088(18) -0.0243(19) -0.0108(16)
C11 0.0390(18) 0.0198(17) 0.0412(19) 0.0035(15) -0.0088(14) -0.0075(14)
C12 0.0385(17) 0.0143(15) 0.0232(15) 0.0014(12) -0.0046(12) -0.0090(12)
N12 0.0385(17) 0.0143(15) 0.0232(15) 0.0014(12) -0.0046(12) -0.0090(12)
N13 0.0233(11) 0.0158(12) 0.0199(11) 0.0001(10) 0.0064(9) -0.0031(9)
C14 0.0230(13) 0.0156(15) 0.0200(13) 0.0008(11) 0.0080(10) -0.0025(10)
C15 0.0286(14) 0.0178(15) 0.0198(13) -0.0018(11) 0.0083(11) -0.0047(11)
C16 0.0361(16) 0.0165(15) 0.0296(16) -0.0043(12) 0.0104(12) -0.0012(12)
C17 0.0332(16) 0.0197(16) 0.0302(16) 0.0015(13) 0.0084(12) 0.0043(12)
C18 0.0272(14) 0.0221(16) 0.0245(15) 0.0029(12) 0.0045(11) -0.0007(12)
C19 0.0280(14) 0.0230(16) 0.0187(13) -0.0050(12) 0.0067(11) -0.0044(12)
O19 0.0333(12) 0.0240(13) 0.0309(12) 0.0031(10) 0.0023(9) -0.0052(9)
N20 0.0340(13) 0.0210(14) 0.0215(12) -0.0030(10) 0.0059(10) -0.0109(11)
C21 0.0487(19) 0.0232(18) 0.0270(16) -0.0018(14) 0.0094(14) -0.0154(14)
C22 0.070(3) 0.0227(19) 0.038(2) -0.0050(16) 0.0056(17) -0.0105(17)
C23 0.0390(18) 0.033(2) 0.0290(16) -0.0049(15) 0.0015(13) -0.0164(15)
C24 0.039(2) 0.058(3) 0.056(3) -0.004(2) 0.0093(17) -0.0122(19)
C30 0.0294(17) 0.0216(16) 0.0260(16) -0.0014(13) 0.0016(12) -0.0067(13)
C25 0.049(3) 0.036(3) 0.032(2) 0.000(2) 0.009(2) -0.019(2)
C26 0.055(3) 0.036(3) 0.056(3) 0.005(3) 0.018(2) -0.024(3)
C27 0.031(3) 0.029(3) 0.068(4) 0.003(3) -0.006(2) -0.015(2)
C28 0.059(4) 0.054(4) 0.039(3) -0.013(3) -0.009(2) -0.034(3)
C29 0.051(4) 0.043(4) 0.035(3) -0.011(2) 0.011(2) -0.020(3)
C30A 0.0294(17) 0.0216(16) 0.0260(16) -0.0014(13) 0.0016(12) -0.0067(13)
C31 0.0287(14) 0.0185(15) 0.0193(13) -0.0036(11) 0.0010(10) -0.0063(11)
C32 0.0311(15) 0.0210(16) 0.0159(13) -0.0013(11) 0.0036(11) -0.0022(12)
C33 0.0367(16) 0.0213(16) 0.0162(13) -0.0033(12) 0.0070(11) -0.0041(12)
C34 0.0280(15) 0.0267(18) 0.0226(14) -0.0031(12) 0.0038(11) -0.0059(12)
C35 0.0294(15) 0.0177(15) 0.0238(14) -0.0051(12) 0.0036(11) -0.0011(11)
C36 0.0415(19) 0.0259(19) 0.043(2) -0.0044(16) -0.0024(15) 0.0060(14)
C37 0.0314(17) 0.049(2) 0.043(2) -0.0070(17) 0.0113(15) -0.0097(15)
C38 0.055(2) 0.0238(18) 0.0284(17) 0.0032(14) 0.0138(15) -0.0101(15)
C39 0.0346(17) 0.0314(19) 0.0263(16) -0.0021(14) 0.0011(12) 0.0061(14)
P10 0.0292(4) 0.0235(4) 0.0262(4) 0.0036(3) 0.0040(3) -0.0016(3)
F11 0.0486(15) 0.172(4) 0.0571(17) 0.048(2) -0.0109(12) 0.0025(18)
F12 0.0720(17) 0.109(3) 0.0390(13) 0.0186(15) 0.0025(12) 0.0422(16)
F13 0.200(5) 0.107(4) 0.077(3) 0.003(2) 0.024(3) -0.122(4)
F14 0.113(3) 0.098(3) 0.070(2) 0.030(2) 0.058(2) 0.069(2)
F15 0.120(3) 0.059(2) 0.065(2) -0.0072(16) 0.0258(18) -0.055(2)
F16 0.141(3) 0.067(2) 0.0500(17) 0.0035(16) 0.0467(18) 0.046(2)

loop_
_atom_type_symbol
_atom_type_description
_atom_type_scat_dispersion_real
_atom_type_scat_dispersion_imag
_atom_type_scat_source
C C 0.0033 0.0016 'International Tables Vol C Tables 4.2.6.8 and 6.1.1.4'
H H 0.0000 0.0000 'International Tables Vol C Tables 4.2.6.8 and 6.1.1.4'
N N 0.0061 0.0033 'International Tables Vol C Tables 4.2.6.8 and 6.1.1.4'
O O 0.0106 0.0060 'International Tables Vol C Tables 4.2.6.8 and 6.1.1.4'
F F 0.0171 0.0103 'International Tables Vol C Tables 4.2.6.8 and 6.1.1.4'
P P 0.1023 0.0942 'International Tables Vol C Tables 4.2.6.8 and 6.1.1.4'
Ir Ir -1.4442 7.9887 'International Tables Vol C Tables 4.2.6.8 and 6.1.1.4'

loop_
_geom_angle_atom_site_label_1
_geom_angle_atom_site_label_2
_geom_angle_atom_site_label_3
_geom_angle
C12 Ir1 N1 78.15(12)
C12 Ir1 N13 86.67(10)
N1 Ir1 N13 80.87(9)
C12 Ir1 C31 120.43(12)
N1 Ir1 C31 103.99(10)
N13 Ir1 C31 152.89(10)
C12 Ir1 C34 109.16(13)
N1 Ir1 C34 168.29(10)
N13 Ir1 C34 108.22(10)
C31 Ir1 C34 64.54(11)
C12 Ir1 C35 97.15(12)
N1 Ir1 C35 132.86(11)
N13 Ir1 C35 146.18(10)
C31 Ir1 C35 38.69(11)
C34 Ir1 C35 38.90(11)
C12 Ir1 C33 145.72(12)
N1 Ir1 C33 135.96(11)
N13 Ir1 C33 94.81(10)
C31 Ir1 C33 62.88(11)
C34 Ir1 C33 38.16(11)
C35 Ir1 C33 63.75(11)
C12 Ir1 C32 158.35(11)
N1 Ir1 C32 106.59(11)
N13 Ir1 C32 114.83(10)
C31 Ir1 C32 38.07(11)
C34 Ir1 C32 63.21(11)
C35 Ir1 C32 63.82(11)
C33 Ir1 C32 36.41(11)
C2 N1 C6 119.5(3)
C2 N1 Ir1 123.2(2)
C6 N1 Ir1 116.7(2)
N1 C2 C3 122.6(3)
N1 C2 H2 118.7
C3 C2 H2 118.7
C4 C3 C2 118.6(4)
C4 C3 H3 120.7
C2 C3 H3 120.7
C3 C4 C5 119.3(3)
C3 C4 H4 120.3
C5 C4 H4 120.3
C4 C5 C6 120.4(4)
C4 C5 H5 119.8
C6 C5 H5 119.8
N1 C6 C5 119.5(3)
N1 C6 C7 114.0(3)
C5 C6 C7 126.4(3)
C8 C7 C12 121.1(3)
C8 C7 C6 123.6(3)
C12 C7 C6 115.3(3)
C9 C8 C7 119.5(4)
C9 C8 H8 120.3
C7 C8 H8 120.3
C8 C9 C10 120.8(3)
C8 C9 H9 119.6
C10 C9 H9 119.6
C9 C10 C11 120.1(4)
C9 C10 H10 119.9
C11 C10 H10 119.9
C12 C11 C10 120.9(4)
C12 C11 H11 119.6
C10 C11 H11 119.6
C11 C12 C7 117.7(3)
C11 C12 Ir1 127.0(3)
C7 C12 Ir1 115.2(2)
C14 N13 C18 117.7(3)
C14 N13 Ir1 123.30(19)
C18 N13 Ir1 118.90(19)
N13 C14 C15 123.2(3)
N13 C14 H14 118.4
C15 C14 H14 118.4
C14 C15 C16 118.4(3)
C14 C15 C19 116.1(3)
C16 C15 C19 125.2(3)
C17 C16 C15 118.8(3)
C17 C16 H16 120.6
C15 C16 H16 120.6
C18 C17 C16 119.4(3)
C18 C17 H17 120.3
C16 C17 H17 120.3
N13 C18 C17 122.4(3)
N13 C18 H18 118.8
C17 C18 H18 118.8
O19 C19 N20 122.7(3)
O19 C19 C15 118.0(3)
N20 C19 C15 119.3(3)
C19 N20 C21 126.0(3)
C19 N20 C23 117.3(3)
C21 N20 C23 116.1(2)
N20 C21 C22 113.1(3)
N20 C21 H21A 109.0
C22 C21 H21A 109.0
N20 C21 H21B 109.0
C22 C21 H21B 109.0
H21A C21 H21B 107.8
C21 C22 H22A 109.5
C21 C22 H22B 109.5
H22A C22 H22B 109.5
C21 C22 H22C 109.5
H22A C22 H22C 109.5
H22B C22 H22C 109.5
N20 C23 C24 112.5(3)
N20 C23 H23A 109.1
C24 C23 H23A 109.1
N20 C23 H23B 109.1
C24 C23 H23B 109.1
H23A C23 H23B 107.8
C23 C24 H24A 109.5
C23 C24 H24B 109.5
H24A C24 H24B 109.5
C23 C24 H24C 109.5
H24A C24 H24C 109.5
H24B C24 H24C 109.5
C25 C30 C29 120.0
C25 C30 C31 124.1(3)
C29 C30 C31 115.7(3)
C26 C25 C30 120.0
C26 C25 H25 120.0
C30 C25 H25 120.0
C25 C26 C27 120.0
C25 C26 H26 120.0
C27 C26 H26 120.0
C26 C27 C28 120.0
C26 C27 H27 120.0
C28 C27 H27 120.0
C29 C28 C27 120.0
C29 C28 H28 120.0
C27 C28 H28 120.0
C28 C29 C30 120.0
C28 C29 H29 120.0
C30 C29 H29 120.0
C25A C30A C29A 120.0
C25A C30A C31 120.0(8)
C29A C30A C31 120.0(8)
C26A C25A C30A 120.0
C26A C25A H25A 120.0
C30A C25A H25A 120.0
C25A C26A C27A 120.0
C25A C26A H26A 120.0
C27A C26A H26A 120.0
C26A C27A C28A 120.0
C26A C27A H27A 120.0
C28A C27A H27A 120.0
C29A C28A C27A 120.0
C29A C28A H28A 120.0
C27A C28A H28A 120.0
C28A C29A C30A 120.0
C28A C29A H29A 120.0
C30A C29A H29A 120.0
C30A C31 C35 123.6(6)
C30A C31 C32 125.6(6)
C35 C31 C32 108.8(3)
C30A C31 C30 5.0(6)
C35 C31 C30 126.9(3)
C32 C31 C30 123.3(3)
C30A C31 Ir1 133.4(5)
C35 C31 Ir1 70.85(16)
C32 C31 Ir1 74.71(16)
C30 C31 Ir1 129.3(2)
C33 C32 C31 107.4(3)
C33 C32 C39 126.4(3)
C31 C32 C39 126.0(3)
C33 C32 Ir1 71.09(16)
C31 C32 Ir1 67.22(15)
C39 C32 Ir1 131.9(2)
C32 C33 C34 109.1(3)
C32 C33 C38 125.6(3)
C34 C33 C38 125.3(3)
C32 C33 Ir1 72.50(16)
C34 C33 Ir1 68.02(16)
C38 C33 Ir1 126.0(2)
C35 C34 C33 107.7(3)
C35 C34 C37 126.1(3)
C33 C34 C37 125.1(3)
C35 C34 Ir1 70.58(16)
C33 C34 Ir1 73.82(17)
C37 C34 Ir1 130.7(2)
C31 C35 C34 106.9(3)
C31 C35 C36 125.7(3)
C34 C35 C36 127.2(3)
C31 C35 Ir1 70.46(16)
C34 C35 Ir1 70.53(17)
C36 C35 Ir1 127.8(2)
C35 C36 H36A 109.5
C35 C36 H36B 109.5
H36A C36 H36B 109.5
C35 C36 H36C 109.5
H36A C36 H36C 109.5
H36B C36 H36C 109.5
C34 C37 H37A 109.5
C34 C37 H37B 109.5
H37A C37 H37B 109.5
C34 C37 H37C 109.5
H37A C37 H37C 109.5
H37B C37 H37C 109.5
C33 C38 H38A 109.5
C33 C38 H38B 109.5
H38A C38 H38B 109.5
C33 C38 H38C 109.5
H38A C38 H38C 109.5
H38B C38 H38C 109.5
C32 C39 H39A 109.5
C32 C39 H39B 109.5
H39A C39 H39B 109.5
C32 C39 H39C 109.5
H39A C39 H39C 109.5
H39B C39 H39C 109.5
F13 P10 F14A 134.2(12)
F13 P10 F11 92.4(2)
F14A P10 F11 96.3(9)
F13 P10 F12 88.0(2)
F14A P10 F12 84.3(9)
F11 P10 F12 178.7(2)
F13 P10 F16 91.5(3)
F14A P10 F16 43.8(11)
F11 P10 F16 90.08(19)
F12 P10 F16 91.16(16)
F13 P10 F15 178.9(3)
F14A P10 F15 44.8(11)
F11 P10 F15 88.09(19)
F12 P10 F15 91.49(19)
F16 P10 F15 87.5(2)
F13 P10 F14 91.5(3)
F14A P10 F14 132.7(12)
F11 P10 F14 92.50(19)
F12 P10 F14 86.23(16)
F16 P10 F14 176.0(2)
F15 P10 F14 89.4(2)
F13 P10 F15A 134.4(14)
F14A P10 F15A 90.8(15)
F11 P10 F15A 88.4(11)
F12 P10 F15A 90.4(12)
F16 P10 F15A 134.0(14)
F15 P10 F15A 46.5(13)
F14 P10 F15A 43.0(13)
F13 P10 F16A 45.0(13)
F14A P10 F16A 90.6(14)
F11 P10 F16A 87.0(11)
F12 P10 F16A 94.2(11)
F16 P10 F16A 46.9(13)
F15 P10 F16A 134.1(13)
F14 P10 F16A 136.4(13)
F15A P10 F16A 175.3(16)
F13 P10 F13A 46.3(8)
F14A P10 F13A 174.8(11)
F11 P10 F13A 78.5(7)
F12 P10 F13A 100.9(7)
F16 P10 F13A 134.8(9)
F15 P10 F13A 134.8(9)
F14 P10 F13A 49.0(8)
F15A P10 F13A 89.7(14)
F16A P10 F13A 88.5(13)

loop_
_geom_bond_atom_site_label_1
_geom_bond_atom_site_label_2
_geom_bond_distance
Ir1 C12 2.053(3)
Ir1 N1 2.093(3)
Ir1 N13 2.118(2)
Ir1 C31 2.163(3)
Ir1 C34 2.168(3)
Ir1 C35 2.168(3)
Ir1 C33 2.245(3)
Ir1 C32 2.263(3)
N1 C2 1.350(4)
N1 C6 1.359(4)
C2 C3 1.382(4)
C2 H2 0.9500
C3 C4 1.374(6)
C3 H3 0.9500
C4 C5 1.384(6)
C4 H4 0.9500
C5 C6 1.400(5)
C5 H5 0.9500
C6 C7 1.453(5)
C7 C8 1.402(5)
C7 C12 1.415(5)
C8 C9 1.364(6)
C8 H8 0.9500
C9 C10 1.383(6)
C9 H9 0.9500
C10 C11 1.396(5)
C10 H10 0.9500
C11 C12 1.388(5)
C11 H11 0.9500
N13 C14 1.342(4)
N13 C18 1.357(4)
C14 C15 1.385(4)
C14 H14 0.9500
C15 C16 1.392(4)
C15 C19 1.509(4)
C16 C17 1.388(4)
C16 H16 0.9500
C17 C18 1.375(4)
C17 H17 0.9500
C18 H18 0.9500
C19 O19 1.229(4)
C19 N20 1.344(4)
N20 C21 1.468(4)
N20 C23 1.474(4)
C21 C22 1.520(5)
C21 H21A 0.9900
C21 H21B 0.9900
C22 H22A 0.9800
C22 H22B 0.9800
C22 H22C 0.9800
C23 C24 1.507(5)
C23 H23A 0.9900
C23 H23B 0.9900
C24 H24A 0.9800
C24 H24B 0.9800
C24 H24C 0.9800
C30 C25 1.3900
C30 C29 1.3900
C30 C31 1.516(4)
C25 C26 1.3900
C25 H25 0.9500
C26 C27 1.3900
C26 H26 0.9500
C27 C28 1.3900
C27 H27 0.9500
C28 C29 1.3900
C28 H28 0.9500
C29 H29 0.9500
C30A C25A 1.3900
C30A C29A 1.3900
C30A C31 1.434(10)
C25A C26A 1.3900
C25A H25A 0.9500
C26A C27A 1.3900
C26A H26A 0.9500
C27A C28A 1.3900
C27A H27A 0.9500
C28A C29A 1.3900
C28A H28A 0.9500
C29A H29A 0.9500
C31 C35 1.435(4)
C31 C32 1.447(4)
C32 C33 1.408(4)
C32 C39 1.502(4)
C33 C34 1.444(4)
C33 C38 1.494(4)
C34 C35 1.444(4)
C34 C37 1.502(4)
C35 C36 1.495(4)
C36 H36A 0.9800
C36 H36B 0.9800
C36 H36C 0.9800
C37 H37A 0.9800
C37 H37B 0.9800
C37 H37C 0.9800
C38 H38A 0.9800
C38 H38B 0.9800
C38 H38C 0.9800
C39 H39A 0.9800
C39 H39B 0.9800
C39 H39C 0.9800
P10 F13 1.556(3)
P10 F14A 1.560(15)
P10 F11 1.569(3)
P10 F12 1.574(2)
P10 F16 1.579(3)
P10 F15 1.579(3)
P10 F14 1.580(3)
P10 F15A 1.599(16)
P10 F16A 1.599(16)
P10 F13A 1.609(13)
